data_1511064
loop_
_publ_author_name
'Jin Longhuan'
'Liu Yinglie'
'Yan Qawei'

_publ_section_title
;
 Magnetic structure of Pr2 (Fe0.8 Co0.2)14 B
;
_journal_name_full 'Wu Li Hsueh Pao (= Acta Physica Sinica)'
_journal_page_first 318
_journal_page_last 322
_journal_volume 37
_journal_year 1988
_chemical_formula_sum 'B Co2.8 Fe11.2 Pr2'
_chemical_name_systematic 'Pr2 (Fe11.2 Co2.8) B'
_space_group_IT_number 136
_symmetry_space_group_name_Hall '-P 4n 2n'
_symmetry_space_group_name_H-M 'P 42/m n m'
_cell_angle_alpha 90
_cell_angle_beta 90
_cell_angle_gamma 90
_cell_formula_units_Z 4
_cell_length_a 8.811
_cell_length_b 8.811
_cell_length_c 12.231
_cell_volume 949.538
_citation_journal_id_ASTM WLHPAR
_cod_data_source_file boron0-1_156.cif
_cod_data_source_block B1Co2.8Fe11.2Pr2
_cod_original_formula_sum 'B1 Co2.8 Fe11.2 Pr2'
_cod_database_code 1511064

loop_
_symmetry_equiv_pos_as_xyz
x,y,z
-y+1/2,x+1/2,z+1/2
-x,-y,z
y+1/2,-x+1/2,z+1/2
x+1/2,-y+1/2,-z+1/2
y,x,-z
-x+1/2,y+1/2,-z+1/2
-y,-x,-z
-x,-y,-z
y-1/2,-x-1/2,-z-1/2
x,y,-z
-y-1/2,x-1/2,-z-1/2
-x-1/2,y-1/2,z-1/2
-y,-x,z
x-1/2,-y-1/2,z-1/2
y,x,z

loop_
_atom_site_label
_atom_site_type_symbol
_atom_site_fract_x
_atom_site_fract_y
_atom_site_fract_z
_atom_site_occupancy
_atom_site_U_iso_or_equiv
Pr2 Pr 0.1367 -0.1367 0 1 0.0
Pr1 Pr 0.271 0.271 0 1 0.0
Co5 Co 0.2255 0.5654 0.1329 0.2 0.0
Co6 Co 0.0363 0.3583 0.1679 0.2 0.0
Co2 Co 0 0 0.617 0.2 0.0
Fe1 Fe 0 0.5 0 0.79 0.0
Fe4 Fe 0.3195 0.3195 0.2306 0.81 0.0
Co4 Co 0.3195 0.3195 0.2306 0.19 0.0
Fe3 Fe 0.0979 0.0979 0.2085 0.79 0.0
Fe6 Fe 0.0363 0.3583 0.1679 0.8 0.0
Co1 Co 0 0.5 0 0.21 0.0
Fe2 Fe 0 0 0.617 0.8 0.0
B1 B 0.3752 0.6248 0 1 0.0
Co3 Co 0.0979 0.0979 0.2085 0.21 0.0
Fe5 Fe 0.2255 0.5654 0.1329 0.8 0.0
